data_8107161
loop_
_publ_author_name
'Ma, Zhao-Yu'
'Lu, Wan'
'Guo, Yu-Chao'
'Li, Ying-Jiao'

_publ_section_title
;
 Crystal structure of 2,2-dichloro-1-(4-chloro-1H-indol-1-yl)ethan-1-one,
 C10H6Cl3NO
;
_journal_issue 4
_journal_name_full 'Zeitschrift f\"ur Kristallographie - New Crystal Structures'
_journal_page_first 593
_journal_page_last 594
_journal_paper_doi 10.1515/ncrs-2022-0117
_journal_volume 237
_journal_year 2022
_chemical_formula_moiety 'C10 H6 Cl3 N O'
_chemical_formula_sum 'C10 H6 Cl3 N O'
_chemical_formula_weight 262.51
_space_group_crystal_system monoclinic
_space_group_IT_number 14
_space_group_name_Hall '-P 2yn'
_space_group_name_H-M_alt 'P 1 21/n 1'
_atom_sites_solution_hydrogens geom
_atom_sites_solution_primary iterative
_cell_angle_alpha 90
_cell_angle_beta 96.580(4)
_cell_angle_gamma 90
_cell_formula_units_Z 4
_cell_length_a 9.7097(10)
_cell_length_b 10.6037(11)
_cell_length_c 10.1735(10)
_cell_measurement_reflns_used 9915
_cell_measurement_temperature 101(2)
_cell_measurement_theta_max 31.489
_cell_measurement_theta_min 2.784
_cell_volume 1040.55(18)
_computing_cell_refinement 'SAINT V8.40A (?, 2016)'
_computing_data_reduction 'SAINT V8.40A (?, 2016)'
_computing_molecular_graphics 'Olex2 (Dolomanov et al., 2009)'
_computing_publication_material 'Olex2 (Dolomanov et al., 2009)'
_computing_structure_refinement 'XL (Sheldrick, 2008)'
_computing_structure_solution 'olex2.solve (Bourhis et al., 2015)'
_diffrn_ambient_temperature 101.0
_diffrn_measured_fraction_theta_full 1.000
_diffrn_measured_fraction_theta_max 0.999
_diffrn_measurement_device_type 'Bruker APEX-II CCD'
_diffrn_measurement_method '\f and \w scans'
_diffrn_radiation_type MoK\a
_diffrn_radiation_wavelength 0.71073
_diffrn_reflns_av_R_equivalents 0.0214
_diffrn_reflns_av_unetI/netI 0.0128
_diffrn_reflns_Laue_measured_fraction_full 1.000
_diffrn_reflns_Laue_measured_fraction_max 0.999
_diffrn_reflns_limit_h_max 14
_diffrn_reflns_limit_h_min -14
_diffrn_reflns_limit_k_max 15
_diffrn_reflns_limit_k_min -15
_diffrn_reflns_limit_l_max 14
_diffrn_reflns_limit_l_min -13
_diffrn_reflns_number 25606
_diffrn_reflns_point_group_measured_fraction_full 1.000
_diffrn_reflns_point_group_measured_fraction_max 0.999
_diffrn_reflns_theta_full 25.242
_diffrn_reflns_theta_max 31.511
_diffrn_reflns_theta_min 2.747
_diffrn_standards_number 0
_exptl_absorpt_coefficient_mu 0.848
_exptl_absorpt_correction_type none
_exptl_crystal_colour colourless
_exptl_crystal_colour_primary colourless
_exptl_crystal_density_diffrn 1.676
_exptl_crystal_description block
_exptl_crystal_F_000 528
_exptl_crystal_size_max 0.21
_exptl_crystal_size_mid 0.19
_exptl_crystal_size_min 0.18
_refine_diff_density_max 0.467
_refine_diff_density_min -0.236
_refine_diff_density_rms 0.050
_refine_ls_extinction_coef 0.0229(10)
_refine_ls_extinction_expression Fc^*^=kFc[1+0.001xFc^2^\l^3^/sin(2\q)]^-1/4^
_refine_ls_extinction_method 'SHELXL-2014/7 (Sheldrick 2014'
_refine_ls_goodness_of_fit_ref 1.072
_refine_ls_hydrogen_treatment constr
_refine_ls_matrix_type full
_refine_ls_number_parameters 137
_refine_ls_number_reflns 3460
_refine_ls_number_restraints 0
_refine_ls_restrained_S_all 1.072
_refine_ls_R_factor_all 0.0233
_refine_ls_R_factor_gt 0.0214
_refine_ls_shift/su_max 0.001
_refine_ls_shift/su_mean 0.000
_refine_ls_structure_factor_coef Fsqd
_refine_ls_weighting_details 'w=1/[\s^2^(Fo^2^)+(0.0230P)^2^+0.5049P] where P=(Fo^2^+2Fc^2^)/3'
_refine_ls_weighting_scheme calc
_refine_ls_wR_factor_gt 0.0563
_refine_ls_wR_factor_ref 0.0574
_reflns_Friedel_coverage 0.000
_reflns_Friedel_fraction_full .
_reflns_Friedel_fraction_max .
_reflns_number_gt 3271
_reflns_number_total 3460
_reflns_threshold_expression 'I > 2\s(I)'
_cod_data_source_file suppl_j_ncrs-2022-0117_suppl.cif
_cod_data_source_block 1
_cod_database_code 8107161
_shelx_space_group_comment
;
The symmetry employed for this shelxl refinement is uniquely defined
by the following loop, which should always be used as a source of
symmetry information in preference to the above space-group names.
They are only intended as comments.
;
_shelx_estimated_absorpt_t_max 0.862
_shelx_estimated_absorpt_t_min 0.842
_olex2_refinement_description
;
1. Fixed Uiso
 At 1.2 times of:
  All C(H) groups
2.a Ternary CH refined with riding coordinates:
 C6(H6)
2.b Aromatic/amide H refined with riding coordinates:
 C1(H1), C2(H2), C3(H3), C7(H7), C8(H8)
;
_olex2_submission_special_instructions 'No special instructions were received'

loop_
_space_group_symop_operation_xyz
'x, y, z'
'-x+1/2, y+1/2, -z+1/2'
'-x, -y, -z'
'x-1/2, -y-1/2, z-1/2'

loop_
_atom_site_label
_atom_site_type_symbol
_atom_site_fract_x
_atom_site_fract_y
_atom_site_fract_z
_atom_site_U_iso_or_equiv
_atom_site_adp_type
_atom_site_occupancy
_atom_site_site_symmetry_order
_atom_site_calc_flag
_atom_site_refinement_flags_posn
_atom_site_refinement_flags_adp
_atom_site_refinement_flags_occupancy
_atom_site_disorder_assembly
_atom_site_disorder_group
Cl1 Cl 0.66735(2) 0.44793(2) 0.93686(2) 0.01812(6) Uani 1 1 d . . . . .
Cl2 Cl 0.50769(3) 0.58554(2) 0.72222(3) 0.02354(7) Uani 1 1 d . . . . .
Cl3 Cl 0.97674(2) 0.57050(2) 0.16074(2) 0.01820(6) Uani 1 1 d . . . . .
O1 O 0.69760(7) 0.31633(6) 0.69040(7) 0.01742(13) Uani 1 1 d . . . . .
N1 N 0.76683(8) 0.48313(7) 0.57268(7) 0.01227(13) Uani 1 1 d . . . . .
C1 C 0.90682(10) 0.33479(9) 0.23380(9) 0.01738(17) Uani 1 1 d . . . . .
H1 H 0.9402 0.3061 0.1548 0.021 Uiso 1 1 calc R . . . .
C2 C 0.85569(10) 0.24892(9) 0.32038(10) 0.01780(17) Uani 1 1 d . . . . .
H2 H 0.8553 0.1617 0.2991 0.021 Uiso 1 1 calc R . . . .
C3 C 0.80533(10) 0.28680(8) 0.43660(9) 0.01566(16) Uani 1 1 d . . . . .
H3 H 0.7706 0.2276 0.4947 0.019 Uiso 1 1 calc R . . . .
C4 C 0.80815(9) 0.41569(8) 0.46412(9) 0.01235(15) Uani 1 1 d . . . . .
C5 C 0.71410(9) 0.42902(8) 0.67961(9) 0.01283(15) Uani 1 1 d . . . . .
C6 C 0.67366(9) 0.52315(8) 0.78359(9) 0.01435(15) Uani 1 1 d . . . . .
H6 H 0.7431 0.5931 0.7941 0.017 Uiso 1 1 calc R . . . .
C7 C 0.79327(9) 0.61296(8) 0.55275(9) 0.01327(15) Uani 1 1 d . . . . .
H7 H 0.7748 0.6791 0.6113 0.016 Uiso 1 1 calc R . . . .
C8 C 0.84864(9) 0.62818(8) 0.43817(9) 0.01327(15) Uani 1 1 d . . . . .
H8 H 0.8759 0.7059 0.4025 0.016 Uiso 1 1 calc R . . . .
C9 C 0.85910(9) 0.50510(8) 0.37950(8) 0.01250(15) Uani 1 1 d . . . . .
C10 C 0.90847(9) 0.46241(9) 0.26412(9) 0.01451(16) Uani 1 1 d . . . . .

loop_
_atom_site_aniso_label
_atom_site_aniso_U_11
_atom_site_aniso_U_22
_atom_site_aniso_U_33
_atom_site_aniso_U_23
_atom_site_aniso_U_13
_atom_site_aniso_U_12
Cl1 0.02310(11) 0.01634(10) 0.01576(10) 0.00151(7) 0.00589(8) -0.00101(8)
Cl2 0.01971(11) 0.02330(12) 0.02819(13) 0.00453(9) 0.00522(9) 0.00920(8)
Cl3 0.01716(10) 0.02328(11) 0.01455(10) 0.00044(7) 0.00345(7) 0.00000(8)
O1 0.0215(3) 0.0108(3) 0.0204(3) 0.0005(2) 0.0042(3) -0.0021(2)
N1 0.0146(3) 0.0090(3) 0.0132(3) -0.0005(2) 0.0017(3) -0.0004(2)
C1 0.0163(4) 0.0190(4) 0.0162(4) -0.0058(3) -0.0009(3) 0.0028(3)
C2 0.0189(4) 0.0140(4) 0.0195(4) -0.0055(3) -0.0019(3) 0.0018(3)
C3 0.0169(4) 0.0116(4) 0.0176(4) -0.0021(3) -0.0014(3) -0.0001(3)
C4 0.0120(3) 0.0116(3) 0.0130(4) -0.0015(3) -0.0005(3) 0.0009(3)
C5 0.0117(3) 0.0120(3) 0.0146(4) 0.0003(3) 0.0007(3) -0.0002(3)
C6 0.0151(4) 0.0120(3) 0.0163(4) 0.0012(3) 0.0033(3) 0.0003(3)
C7 0.0161(4) 0.0091(3) 0.0145(4) 0.0000(3) 0.0012(3) 0.0001(3)
C8 0.0144(4) 0.0113(3) 0.0138(4) 0.0001(3) 0.0004(3) 0.0000(3)
C9 0.0114(3) 0.0126(3) 0.0130(3) -0.0012(3) -0.0010(3) 0.0008(3)
C10 0.0121(4) 0.0176(4) 0.0135(4) -0.0009(3) -0.0002(3) 0.0007(3)

loop_
_atom_type_symbol
_atom_type_description
_atom_type_scat_dispersion_real
_atom_type_scat_dispersion_imag
_atom_type_scat_source
C C 0.0033 0.0016 'International Tables Vol C Tables 4.2.6.8 and 6.1.1.4'
H H 0.0000 0.0000 'International Tables Vol C Tables 4.2.6.8 and 6.1.1.4'
Cl Cl 0.1484 0.1585 'International Tables Vol C Tables 4.2.6.8 and 6.1.1.4'
N N 0.0061 0.0033 'International Tables Vol C Tables 4.2.6.8 and 6.1.1.4'
O O 0.0106 0.0060 'International Tables Vol C Tables 4.2.6.8 and 6.1.1.4'

loop_
_geom_angle_atom_site_label_1
_geom_angle_atom_site_label_2
_geom_angle_atom_site_label_3
_geom_angle
_geom_angle_site_symmetry_1
_geom_angle_site_symmetry_3
C4 N1 C7 107.90(7) . .
C5 N1 C4 124.80(7) . .
C5 N1 C7 127.28(7) . .
C2 C1 H1 120.3 . .
C10 C1 H1 120.3 . .
C10 C1 C2 119.43(9) . .
C1 C2 H2 118.9 . .
C3 C2 C1 122.22(9) . .
C3 C2 H2 118.9 . .
C2 C3 H3 121.5 . .
C2 C3 C4 116.96(9) . .
C4 C3 H3 121.5 . .
C3 C4 N1 130.73(8) . .
C3 C4 C9 122.50(8) . .
C9 C4 N1 106.77(7) . .
O1 C5 N1 123.11(8) . .
O1 C5 C6 122.05(8) . .
N1 C5 C6 114.82(7) . .
Cl1 C6 Cl2 110.85(5) . .
Cl1 C6 H6 109.4 . .
Cl2 C6 H6 109.4 . .
C5 C6 Cl1 110.68(6) . .
C5 C6 Cl2 106.92(6) . .
C5 C6 H6 109.4 . .
N1 C7 H7 125.2 . .
C8 C7 N1 109.65(8) . .
C8 C7 H7 125.2 . .
C7 C8 H8 126.2 . .
C7 C8 C9 107.65(8) . .
C9 C8 H8 126.2 . .
C4 C9 C8 108.04(8) . .
C10 C9 C4 118.37(8) . .
C10 C9 C8 133.58(8) . .
C1 C10 Cl3 120.28(7) . .
C1 C10 C9 120.52(9) . .
C9 C10 Cl3 119.18(7) . .

loop_
_geom_bond_atom_site_label_1
_geom_bond_atom_site_label_2
_geom_bond_distance
_geom_bond_site_symmetry_2
Cl1 C6 1.7588(9) .
Cl2 C6 1.7871(9) .
Cl3 C10 1.7376(10) .
O1 C5 1.2123(11) .
N1 C4 1.4119(11) .
N1 C5 1.3792(11) .
N1 C7 1.4192(11) .
C1 H1 0.9500 .
C1 C2 1.3970(14) .
C1 C10 1.3877(13) .
C2 H2 0.9500 .
C2 C3 1.3896(14) .
C3 H3 0.9500 .
C3 C4 1.3947(12) .
C4 C9 1.4080(12) .
C5 C6 1.5377(13) .
C6 H6 1.0000 .
C7 H7 0.9500 .
C7 C8 1.3482(12) .
C8 H8 0.9500 .
C8 C9 1.4435(12) .
C9 C10 1.3934(12) .

loop_
_geom_torsion_atom_site_label_1
_geom_torsion_atom_site_label_2
_geom_torsion_atom_site_label_3
_geom_torsion_atom_site_label_4
_geom_torsion
_geom_torsion_site_symmetry_1
_geom_torsion_site_symmetry_2
_geom_torsion_site_symmetry_3
_geom_torsion_site_symmetry_4
O1 C5 C6 Cl1 22.41(11) . . . .
O1 C5 C6 Cl2 -98.42(9) . . . .
N1 C4 C9 C8 0.16(9) . . . .
N1 C4 C9 C10 179.36(7) . . . .
N1 C5 C6 Cl1 -159.13(6) . . . .
N1 C5 C6 Cl2 80.03(8) . . . .
N1 C7 C8 C9 0.21(10) . . . .
C1 C2 C3 C4 -0.17(14) . . . .
C2 C1 C10 Cl3 177.90(7) . . . .
C2 C1 C10 C9 -0.29(14) . . . .
C2 C3 C4 N1 -179.20(9) . . . .
C2 C3 C4 C9 0.05(13) . . . .
C3 C4 C9 C8 -179.25(8) . . . .
C3 C4 C9 C10 -0.05(13) . . . .
C4 N1 C5 O1 -0.23(14) . . . .
C4 N1 C5 C6 -178.67(8) . . . .
C4 N1 C7 C8 -0.11(10) . . . .
C4 C9 C10 Cl3 -178.04(6) . . . .
C4 C9 C10 C1 0.17(13) . . . .
C5 N1 C4 C3 0.99(15) . . . .
C5 N1 C4 C9 -178.35(8) . . . .
C5 N1 C7 C8 178.15(8) . . . .
C7 N1 C4 C3 179.30(9) . . . .
C7 N1 C4 C9 -0.03(9) . . . .
C7 N1 C5 O1 -178.22(9) . . . .
C7 N1 C5 C6 3.35(12) . . . .
C7 C8 C9 C4 -0.23(10) . . . .
C7 C8 C9 C10 -179.25(9) . . . .
C8 C9 C10 Cl3 0.90(14) . . . .
C8 C9 C10 C1 179.12(9) . . . .
C10 C1 C2 C3 0.30(14) . . . .
